data_4338590
loop_
_publ_author_name
'Kornev, Alexander N.'
'Belina, Natalia V.'
'Sushev, Vyacheslav V.'
'Fukin, Georgy K.'
'Baranov, Evgenii V.'
'Kurskiy, Yuriy A.'
'Poddelskii, Andrei I.'
'Abakumov, Gleb A.'
'L\"onnecke, Peter'
'Hey-Hawkins, Evamarie'

_publ_section_title
;
 The First Structurally Characterized Metal (\k^2^N,P)-Phosphinohydrazides:
 The Key to Understanding the Intramolecular Rearrangement
 R~2~P--NR'--NR'--M \\rightarrow  R'N=PR~2~--NR'--M.
 Metalloderivatives of Diisopropylphosphinohydrazines:
 Synthesis and Properties
;
_journal_coden_ASTM INOCAJ
_journal_issue 12
_journal_name_full 'Inorganic chemistry'
_journal_page_first 5574
_journal_page_last 5583
_journal_paper_doi 10.1021/ic900135b
_journal_volume 48
_journal_year 2009
_chemical_formula_sum 'C18 H25 N2 P'
_chemical_formula_weight 300.37
_space_group_IT_number 4
_symmetry_cell_setting monoclinic
_symmetry_space_group_name_Hall 'P 2yb'
_symmetry_space_group_name_H-M 'P 1 21 1'
_atom_sites_solution_hydrogens difmap
_atom_sites_solution_primary direct
_atom_sites_solution_secondary difmap
_audit_creation_method SHELXL-97
_cell_angle_alpha 90.00
_cell_angle_beta 101.8940(10)
_cell_angle_gamma 90.00
_cell_formula_units_Z 2
_cell_length_a 8.5892(3)
_cell_length_b 11.3094(4)
_cell_length_c 9.0016(3)
_cell_measurement_reflns_used 900
_cell_measurement_temperature 100(2)
_cell_measurement_theta_max 30
_cell_measurement_theta_min 2
_cell_volume 855.63(5)
_computing_cell_refinement 'Bruker SMART'
_computing_data_collection 'Bruker SMART'
_computing_data_reduction 'Bruker SHELXTL'
_computing_molecular_graphics 'Bruker SHELXTL'
_computing_publication_material 'Bruker SHELXTL'
_computing_structure_refinement 'SHELXL-97 (Sheldrick, 1997)'
_computing_structure_solution 'SHELXS-97 (Sheldrick, 1990)'
_diffrn_ambient_temperature 100(2)
_diffrn_measured_fraction_theta_full 0.988
_diffrn_measured_fraction_theta_max 0.988
_diffrn_measurement_device_type 'CCD area detector'
_diffrn_measurement_method 'phi and omega scans'
_diffrn_radiation_monochromator graphite
_diffrn_radiation_source 'fine-focus sealed tube'
_diffrn_radiation_type MoK\a
_diffrn_radiation_wavelength 0.71073
_diffrn_reflns_av_R_equivalents 0.0096
_diffrn_reflns_av_sigmaI/netI 0.0163
_diffrn_reflns_limit_h_max 11
_diffrn_reflns_limit_h_min -11
_diffrn_reflns_limit_k_max 15
_diffrn_reflns_limit_k_min -15
_diffrn_reflns_limit_l_max 12
_diffrn_reflns_limit_l_min -9
_diffrn_reflns_number 6444
_diffrn_reflns_theta_full 30.05
_diffrn_reflns_theta_max 30.05
_diffrn_reflns_theta_min 2.31
_exptl_absorpt_coefficient_mu 0.157
_exptl_absorpt_correction_T_max 0.9544
_exptl_absorpt_correction_T_min 0.9256
_exptl_absorpt_correction_type multi-scan
_exptl_absorpt_process_details 'SADABS (Sheldrick, 1998a)'
_exptl_crystal_colour white
_exptl_crystal_density_diffrn 1.166
_exptl_crystal_density_method 'not measured'
_exptl_crystal_description prism
_exptl_crystal_F_000 324
_exptl_crystal_size_max 0.50
_exptl_crystal_size_mid 0.40
_exptl_crystal_size_min 0.30
_refine_diff_density_max 0.274
_refine_diff_density_min -0.152
_refine_diff_density_rms 0.040
_refine_ls_abs_structure_details 'Flack H D (1983), Acta Cryst. A39, 876-881'
_refine_ls_abs_structure_Flack 0.02(5)
_refine_ls_extinction_method none
_refine_ls_goodness_of_fit_ref 1.058
_refine_ls_hydrogen_treatment refall
_refine_ls_matrix_type full
_refine_ls_number_parameters 290
_refine_ls_number_reflns 4414
_refine_ls_number_restraints 1
_refine_ls_restrained_S_all 1.057
_refine_ls_R_factor_all 0.0264
_refine_ls_R_factor_gt 0.0262
_refine_ls_shift/su_max 0.000
_refine_ls_shift/su_mean 0.000
_refine_ls_structure_factor_coef Fsqd
_refine_ls_weighting_details 'calc w=1/[\s^2^(Fo^2^)+(0.0495P)^2^+0.0707P] where P=(Fo^2^+2Fc^2^)/3'
_refine_ls_weighting_scheme calc
_refine_ls_wR_factor_gt 0.0690
_refine_ls_wR_factor_ref 0.0693
_reflns_number_gt 4376
_reflns_number_total 4414
_reflns_threshold_expression >2sigma(I)
_cod_data_source_file ic900135b_si_001.cif
_cod_data_source_block 710335
_cod_depositor_comments
;
The following automatic conversions were performed:

'_symmetry_cell_setting' value 'Monoclinic' changed to 'monoclinic'
according to
/usr/data/users/saulius/automatic-downloads/retrospective/ACS/lib/dictionaries/cif_core.dic
dictionary named 'cif_core.dic' version 2.4.2 from 2011-04-26.

Automatic conversion script
Id: cif_fix_values 2281 2013-09-26 08:29:07Z andrius 
;
_cod_original_sg_symbol_H-M P2(1)
_cod_database_code 4338590

loop_
_symmetry_equiv_pos_as_xyz
'x, y, z'
'-x, y+1/2, -z'

loop_
_atom_site_label
_atom_site_type_symbol
_atom_site_fract_x
_atom_site_fract_y
_atom_site_fract_z
_atom_site_U_iso_or_equiv
_atom_site_adp_type
_atom_site_occupancy
_atom_site_symmetry_multiplicity
_atom_site_calc_flag
P1 P -0.10897(3) 0.17887(2) -0.43763(2) 0.01739(6) Uani 1 1 d
N1 N -0.09485(10) 0.08558(7) -0.58675(9) 0.01814(16) Uani 1 1 d
C1 C -0.32544(12) 0.20637(9) -0.45907(11) 0.0204(2) Uani 1 1 d
H1 H -0.3249(17) 0.2558(14) -0.3678(17) 0.020(3) Uiso 1 1 d
N2 N -0.15990(11) -0.02853(8) -0.58593(10) 0.01853(16) Uani 1 1 d
H2D H -0.0886(19) -0.0824(14) -0.5482(17) 0.021(3) Uiso 1 1 d
C2 C -0.38169(15) 0.28482(12) -0.59813(16) 0.0302(2) Uani 1 1 d
H2C H -0.371(2) 0.2433(17) -0.684(2) 0.034(4) Uiso 1 1 d
H2B H -0.489(2) 0.3041(14) -0.6060(18) 0.026(4) Uiso 1 1 d
H2A H -0.320(2) 0.3561(16) -0.5878(19) 0.029(4) Uiso 1 1 d
C3 C -0.43527(13) 0.09941(10) -0.46012(14) 0.0243(2) Uani 1 1 d
H3C H -0.440(2) 0.0572(17) -0.547(2) 0.033(4) Uiso 1 1 d
H3B H -0.542(2) 0.1243(15) -0.4603(19) 0.032(4) Uiso 1 1 d
H3A H -0.402(2) 0.0513(15) -0.3708(19) 0.027(4) Uiso 1 1 d
C4 C -0.06721(13) 0.07824(10) -0.27217(12) 0.02105(19) Uani 1 1 d
H4 H -0.131(2) 0.0090(17) -0.2935(19) 0.031(4) Uiso 1 1 d
C5 C 0.10447(14) 0.03336(11) -0.24873(13) 0.0258(2) Uani 1 1 d
H5C H 0.1297(19) -0.0249(15) -0.1700(17) 0.024(4) Uiso 1 1 d
H5B H 0.170(2) 0.0982(17) -0.223(2) 0.032(4) Uiso 1 1 d
H5A H 0.128(2) 0.0007(18) -0.340(2) 0.045(5) Uiso 1 1 d
C6 C -0.09471(16) 0.14357(13) -0.13069(13) 0.0307(2) Uani 1 1 d
H6C H -0.062(2) 0.1005(15) -0.042(2) 0.033(4) Uiso 1 1 d
H6B H -0.033(2) 0.2137(18) -0.114(2) 0.039(5) Uiso 1 1 d
H6A H -0.206(2) 0.167(2) -0.133(2) 0.042(4) Uiso 1 1 d
C7 C 0.02825(12) 0.10163(9) -0.66940(11) 0.01794(18) Uani 1 1 d
C8 C 0.10968(13) 0.00515(10) -0.71337(12) 0.02181(19) Uani 1 1 d
H8 H 0.0809(18) -0.0735(14) -0.6922(17) 0.021(3) Uiso 1 1 d
C9 C 0.22933(14) 0.02304(11) -0.79512(13) 0.0250(2) Uani 1 1 d
H9 H 0.284(2) -0.0416(17) -0.8190(19) 0.032(4) Uiso 1 1 d
C10 C 0.26894(13) 0.13667(11) -0.83377(12) 0.0250(2) Uani 1 1 d
H10 H 0.3576(17) 0.1506(13) -0.8886(16) 0.020(3) Uiso 1 1 d
C11 C 0.18656(14) 0.23234(11) -0.79157(13) 0.0244(2) Uani 1 1 d
H11 H 0.213(2) 0.3055(17) -0.816(2) 0.030(4) Uiso 1 1 d
C12 C 0.06621(13) 0.21572(9) -0.71098(12) 0.02147(19) Uani 1 1 d
H12 H 0.0183(18) 0.2815(15) -0.6837(17) 0.020(3) Uiso 1 1 d
C13 C -0.26456(12) -0.06778(9) -0.71822(11) 0.01796(18) Uani 1 1 d
C14 C -0.32696(13) -0.18161(10) -0.71515(12) 0.02142(19) Uani 1 1 d
H14 H -0.294(2) -0.2290(17) -0.631(2) 0.034(4) Uiso 1 1 d
C15 C -0.43719(13) -0.22382(11) -0.83824(14) 0.0258(2) Uani 1 1 d
H15 H -0.482(2) -0.3061(18) -0.8366(19) 0.035(4) Uiso 1 1 d
C16 C -0.48649(14) -0.15397(11) -0.96665(13) 0.0273(2) Uani 1 1 d
H16 H -0.562(2) -0.1805(18) -1.049(2) 0.042(5) Uiso 1 1 d
C17 C -0.42298(14) -0.04175(11) -0.96996(13) 0.0267(2) Uani 1 1 d
H17 H -0.457(2) 0.0038(18) -1.058(2) 0.037(4) Uiso 1 1 d
C18 C -0.31267(13) 0.00278(10) -0.84700(12) 0.0223(2) Uani 1 1 d
H18 H -0.2681(19) 0.0742(16) -0.8495(17) 0.026(4) Uiso 1 1 d

loop_
_atom_site_aniso_label
_atom_site_aniso_U_11
_atom_site_aniso_U_22
_atom_site_aniso_U_33
_atom_site_aniso_U_23
_atom_site_aniso_U_13
_atom_site_aniso_U_12
P1 0.01826(11) 0.01702(11) 0.01700(11) -0.00190(9) 0.00390(7) -0.00188(9)
N1 0.0218(4) 0.0150(4) 0.0190(4) -0.0029(3) 0.0075(3) -0.0045(3)
C1 0.0192(4) 0.0210(5) 0.0213(4) -0.0020(3) 0.0049(3) -0.0002(3)
N2 0.0219(4) 0.0142(4) 0.0192(4) 0.0001(3) 0.0036(3) -0.0033(3)
C2 0.0261(5) 0.0296(6) 0.0330(6) 0.0061(5) 0.0015(4) 0.0032(5)
C3 0.0204(5) 0.0242(5) 0.0294(5) -0.0039(4) 0.0074(4) -0.0027(4)
C4 0.0224(4) 0.0220(5) 0.0184(4) -0.0001(3) 0.0035(3) -0.0028(4)
C5 0.0256(5) 0.0242(5) 0.0264(5) 0.0009(4) 0.0025(4) 0.0024(4)
C6 0.0323(6) 0.0429(7) 0.0169(5) 0.0004(4) 0.0052(4) 0.0048(5)
C7 0.0184(4) 0.0194(4) 0.0158(4) -0.0002(3) 0.0028(3) -0.0016(3)
C8 0.0234(5) 0.0197(5) 0.0230(5) 0.0022(4) 0.0063(4) 0.0013(4)
C9 0.0226(5) 0.0282(5) 0.0255(5) 0.0011(4) 0.0081(4) 0.0044(4)
C10 0.0210(5) 0.0339(6) 0.0212(5) 0.0017(4) 0.0071(4) -0.0034(4)
C11 0.0275(5) 0.0235(5) 0.0228(5) 0.0010(4) 0.0067(4) -0.0066(4)
C12 0.0258(5) 0.0180(4) 0.0211(5) -0.0010(3) 0.0059(4) -0.0023(4)
C13 0.0180(4) 0.0181(4) 0.0189(4) -0.0030(3) 0.0063(3) -0.0005(3)
C14 0.0219(4) 0.0191(5) 0.0239(5) -0.0018(4) 0.0062(4) -0.0019(4)
C15 0.0241(5) 0.0224(5) 0.0311(5) -0.0084(4) 0.0062(4) -0.0035(4)
C16 0.0231(5) 0.0328(6) 0.0251(5) -0.0109(4) 0.0031(4) 0.0008(4)
C17 0.0296(6) 0.0298(6) 0.0195(5) -0.0011(4) 0.0023(4) 0.0052(4)
C18 0.0265(5) 0.0204(5) 0.0203(5) -0.0006(4) 0.0058(4) 0.0001(4)

loop_
_atom_type_symbol
_atom_type_description
_atom_type_scat_dispersion_real
_atom_type_scat_dispersion_imag
_atom_type_scat_source
C C 0.0033 0.0016 'International Tables Vol C Tables 4.2.6.8 and 6.1.1.4'
H H 0.0000 0.0000 'International Tables Vol C Tables 4.2.6.8 and 6.1.1.4'
N N 0.0061 0.0033 'International Tables Vol C Tables 4.2.6.8 and 6.1.1.4'
P P 0.1023 0.0942 'International Tables Vol C Tables 4.2.6.8 and 6.1.1.4'

loop_
_geom_angle_atom_site_label_1
_geom_angle_atom_site_label_2
_geom_angle_atom_site_label_3
_geom_angle
N1 P1 C4 102.50(5)
N1 P1 C1 104.50(4)
C4 P1 C1 102.16(5)
N2 N1 C7 117.26(8)
N2 N1 P1 117.62(6)
C7 N1 P1 120.36(7)
C2 C1 C3 111.26(9)
C2 C1 P1 108.86(8)
C3 C1 P1 118.07(7)
N1 N2 C13 118.02(8)
C6 C4 C5 110.74(9)
C6 C4 P1 109.58(8)
C5 C4 P1 109.64(7)
C8 C7 C12 119.10(9)
C8 C7 N1 121.16(9)
C12 C7 N1 119.72(9)
C9 C8 C7 120.13(10)
C10 C9 C8 120.65(11)
C11 C10 C9 119.13(10)
C10 C11 C12 120.82(11)
C11 C12 C7 120.15(10)
C14 C13 C18 119.57(10)
C14 C13 N2 117.04(9)
C18 C13 N2 123.34(9)
C15 C14 C13 120.23(10)
C14 C15 C16 120.62(11)
C17 C16 C15 118.98(10)
C16 C17 C18 121.36(10)
C17 C18 C13 119.24(10)

loop_
_geom_bond_atom_site_label_1
_geom_bond_atom_site_label_2
_geom_bond_distance
P1 N1 1.7312(9)
P1 C4 1.8499(11)
P1 C1 1.8555(10)
N1 N2 1.4069(12)
N1 C7 1.4243(13)
C1 C2 1.5291(16)
C1 C3 1.5328(15)
N2 C13 1.4078(12)
C4 C6 1.5322(16)
C4 C5 1.5325(15)
C7 C8 1.3966(14)
C7 C12 1.4005(14)
C8 C9 1.3966(15)
C9 C10 1.3917(17)
C10 C11 1.3879(17)
C11 C12 1.3926(15)
C13 C14 1.3969(14)
C13 C18 1.3978(14)
C14 C15 1.3855(15)
C15 C16 1.3920(18)
C16 C17 1.3841(18)
C17 C18 1.3943(15)
